data_4074848
loop_
_publ_author_name
'Cabeza, Javier A.'
'del R\'io, Ignacio'
'Fern\'andez-Colinas, Jos\'e M.'
'Garc\'ia-\'Alvarez, Pablo'
'Miguel, Daniel'

_publ_section_title
;
 Reactivity of Diphenylbutadiyne with a Hexaruthenium Dihydride. Unusual
 1,1- andtrans-1,2-Additions of Two Hydrogen Atoms to an Internal CC
 Triple Bond
;
_journal_coden_ASTM ORGND7
_journal_issue 6
_journal_name_full Organometallics
_journal_page_first 1492
_journal_page_last 1499
_journal_paper_doi 10.1021/om050941q
_journal_volume 25
_journal_year 2006
_chemical_compound_source
;
Synthesis. Crystallization from a CH~2~Cl~2~ /
  hexanes solution
at room temperature by slow liquid-liquid difussion.
;
_chemical_formula_moiety 'C37 H18 N2 O15 Ru6, C H2 Cl2'
_chemical_formula_sum 'C38 H20 Cl2 N2 O15 Ru6'
_chemical_formula_weight 1421.88
_space_group_IT_number 14
_symmetry_cell_setting monoclinic
_symmetry_space_group_name_Hall '-P 2yn'
_symmetry_space_group_name_H-M 'P 1 21/n 1'
_atom_sites_solution_hydrogens geom
_atom_sites_solution_primary direct
_atom_sites_solution_secondary difmap
_audit_creation_method SHELXL-97
_cell_angle_alpha 90.00
_cell_angle_beta 117.6780(10)
_cell_angle_gamma 90.00
_cell_formula_units_Z 4
_cell_length_a 12.57970(10)
_cell_length_b 31.0551(4)
_cell_length_c 12.7125(2)
_cell_measurement_temperature 293(2)
_cell_volume 4398.03(10)
_computing_cell_refinement 'HKL Scalepack (Otwinowski & Minor 1997)'
_computing_data_collection 'Collect (Nonius BV, 1997-2000)'
_computing_data_reduction 'HKL Denzo and Scalepack (Otwinowski & Minor 1997)'
_computing_molecular_graphics 'EUCLID (Spek, 1982)'
_computing_publication_material 'SHELXL-97 (Sheldrick, 1997)'
_computing_structure_refinement 'SHELXL-97 (Sheldrick, 1997)'
_computing_structure_solution 'DIRDIF-96 (Beurskens et al., 1996)'
_diffrn_ambient_temperature 293(2)
_diffrn_detector_area_resol_mean 9
_diffrn_measured_fraction_theta_full 0.999
_diffrn_measured_fraction_theta_max 0.999
_diffrn_measurement_device '95mm CCD camera on \k-goniostat'
_diffrn_measurement_device_type KappaCCD
_diffrn_measurement_method CCD
_diffrn_radiation_monochromator 'horizontally mounted graphite crystal'
_diffrn_radiation_source 'fine-focus sealed tube'
_diffrn_radiation_type CuK\a
_diffrn_radiation_wavelength 1.54180
_diffrn_reflns_av_R_equivalents 0.0306
_diffrn_reflns_av_sigmaI/netI 0.0383
_diffrn_reflns_limit_h_max 15
_diffrn_reflns_limit_h_min -15
_diffrn_reflns_limit_k_max 37
_diffrn_reflns_limit_k_min -35
_diffrn_reflns_limit_l_max 15
_diffrn_reflns_limit_l_min -15
_diffrn_reflns_number 39853
_diffrn_reflns_theta_full 68.44
_diffrn_reflns_theta_max 68.44
_diffrn_reflns_theta_min 2.85
_exptl_absorpt_coefficient_mu 17.991
_exptl_absorpt_correction_T_max 0.105
_exptl_absorpt_correction_T_min 0.070
_exptl_absorpt_correction_type refdelf
_exptl_absorpt_process_details
;
Parkin S,Moezzi B & Hope H, (1995) J. Appl. Cryst. 28, 53-56
Cubic fit to sin(theta)/lambda - 24 parameters
;
_exptl_crystal_colour black
_exptl_crystal_density_diffrn 2.147
_exptl_crystal_density_method 'not measured'
_exptl_crystal_description blocks
_exptl_crystal_F_000 2720
_exptl_crystal_size_max 0.200
_exptl_crystal_size_mid 0.150
_exptl_crystal_size_min 0.125
_refine_diff_density_max 0.860
_refine_diff_density_min -1.362
_refine_diff_density_rms 0.185
_refine_ls_extinction_method none
_refine_ls_goodness_of_fit_ref 1.083
_refine_ls_hydrogen_treatment mixed
_refine_ls_matrix_type full
_refine_ls_number_parameters 576
_refine_ls_number_reflns 8077
_refine_ls_number_restraints 0
_refine_ls_restrained_S_all 1.083
_refine_ls_R_factor_all 0.0331
_refine_ls_R_factor_gt 0.0302
_refine_ls_shift/su_max 0.000
_refine_ls_shift/su_mean 0.000
_refine_ls_structure_factor_coef Fsqd
_refine_ls_weighting_details 'calc w=1/[\s^2^(Fo^2^)+(0.0410P)^2^+5.6307P] where P=(Fo^2^+2Fc^2^)/3'
_refine_ls_weighting_scheme calc
_refine_ls_wR_factor_gt 0.0784
_refine_ls_wR_factor_ref 0.0801
_reflns_number_gt 7470
_reflns_number_total 8077
_reflns_threshold_expression >2sigma(I)
_cod_data_source_file om050941qsi20051102_064754.cif
_cod_data_source_block 4_(pg41f1)
_cod_original_sg_symbol_H-M 'P 21/n'
_cod_database_code 4074848

loop_
_symmetry_equiv_pos_as_xyz
'x, y, z'
'-x+1/2, y+1/2, -z+1/2'
'-x, -y, -z'
'x-1/2, -y-1/2, z-1/2'

loop_
_atom_site_label
_atom_site_type_symbol
_atom_site_fract_x
_atom_site_fract_y
_atom_site_fract_z
_atom_site_U_iso_or_equiv
_atom_site_adp_type
_atom_site_occupancy
_atom_site_symmetry_multiplicity
_atom_site_calc_flag
_atom_site_refinement_flags
C1 C 0.1873(3) 0.15396(12) 0.3389(3) 0.0239(8) Uani 1 1 d .
C2 C 0.2717(4) 0.16721(14) 0.4514(4) 0.0328(9) Uani 1 1 d .
H2 H 0.3462 0.1773 0.4640 0.039 Uiso 1 1 calc R
C3 C 0.2439(4) 0.16521(16) 0.5442(4) 0.0421(11) Uani 1 1 d .
H3 H 0.3005 0.1725 0.6210 0.051 Uiso 1 1 calc R
C4 C 0.1303(4) 0.15215(17) 0.5205(4) 0.0447(12) Uani 1 1 d .
H4 H 0.1093 0.1513 0.5816 0.054 Uiso 1 1 calc R
C5 C 0.0480(4) 0.14033(15) 0.4078(4) 0.0377(10) Uani 1 1 d .
C6 C -0.0777(5) 0.1292(2) 0.3842(5) 0.0610(16) Uani 1 1 d .
H6A H -0.0935 0.1420 0.4444 0.091 Uiso 1 1 calc R
H6B H -0.0858 0.0985 0.3855 0.091 Uiso 1 1 calc R
H6C H -0.1341 0.1401 0.3078 0.091 Uiso 1 1 calc R
C7 C 0.2577(3) 0.18060(12) 0.0646(3) 0.0242(8) Uani 1 1 d .
C8 C 0.2352(3) 0.13506(12) 0.0511(3) 0.0224(7) Uani 1 1 d .
C9 C 0.2646(4) 0.10878(12) -0.0278(3) 0.0251(8) Uani 1 1 d .
C10 C 0.3705(4) 0.11193(13) -0.0344(4) 0.0282(8) Uani 1 1 d .
C11 C 0.2889(4) 0.20320(12) -0.0220(4) 0.0288(8) Uani 1 1 d .
C12 C 0.2074(4) 0.20372(14) -0.1425(4) 0.0369(10) Uani 1 1 d .
H12 H 0.1347 0.1892 -0.1697 0.044 Uiso 1 1 calc R
C13 C 0.2341(6) 0.22569(18) -0.2223(5) 0.0534(14) Uani 1 1 d .
H13 H 0.1777 0.2266 -0.3021 0.064 Uiso 1 1 calc R
C14 C 0.3408(6) 0.2459(2) -0.1862(5) 0.0651(17) Uani 1 1 d .
H14 H 0.3577 0.2601 -0.2411 0.078 Uiso 1 1 calc R
C15 C 0.4241(6) 0.24527(19) -0.0678(6) 0.0643(17) Uani 1 1 d .
H15 H 0.4982 0.2585 -0.0429 0.077 Uiso 1 1 calc R
C16 C 0.3974(5) 0.22485(16) 0.0143(5) 0.0452(12) Uani 1 1 d .
H16 H 0.4526 0.2257 0.0946 0.054 Uiso 1 1 calc R
C17 C 0.3929(4) 0.09257(14) -0.1289(4) 0.0354(10) Uani 1 1 d .
C18 C 0.3238(5) 0.06007(18) -0.2029(5) 0.0536(13) Uani 1 1 d .
H18 H 0.2638 0.0472 -0.1903 0.064 Uiso 1 1 calc R
C19 C 0.3440(7) 0.0465(2) -0.2967(5) 0.0699(18) Uani 1 1 d .
H19 H 0.2964 0.0249 -0.3471 0.084 Uiso 1 1 calc R
C20 C 0.4332(7) 0.0646(2) -0.3156(6) 0.077(2) Uani 1 1 d .
H20 H 0.4466 0.0552 -0.3780 0.092 Uiso 1 1 calc R
C21 C 0.5018(6) 0.0965(2) -0.2419(6) 0.0693(18) Uani 1 1 d .
H21 H 0.5624 0.1090 -0.2542 0.083 Uiso 1 1 calc R
C22 C 0.4826(5) 0.1104(2) -0.1499(5) 0.0522(13) Uani 1 1 d .
H22 H 0.5305 0.1322 -0.1005 0.063 Uiso 1 1 calc R
C50 C 0.8272(9) 0.0770(4) 0.6225(8) 0.124(4) Uani 1 1 d .
H50A H 0.8074 0.0581 0.6717 0.148 Uiso 1 1 calc R
H50B H 0.7963 0.1054 0.6250 0.148 Uiso 1 1 calc R
C101 C -0.0144(4) 0.21116(14) 0.0749(4) 0.0322(9) Uani 1 1 d .
C102 C -0.0384(4) 0.16349(14) -0.0990(4) 0.0377(10) Uani 1 1 d .
C201 C 0.2064(4) 0.05857(15) 0.2902(4) 0.0382(10) Uani 1 1 d .
C202 C 0.1273(4) 0.04882(14) 0.0503(4) 0.0345(9) Uani 1 1 d .
C301 C -0.1713(4) 0.13982(16) 0.1050(4) 0.0404(11) Uani 1 1 d .
C302 C -0.0689(4) 0.05748(15) 0.2064(4) 0.0388(10) Uani 1 1 d .
C303 C -0.1049(4) 0.08594(16) -0.0136(4) 0.0402(11) Uani 1 1 d .
C400 C 0.4184(4) 0.22359(14) 0.3047(4) 0.0316(9) Uani 1 1 d .
C401 C 0.1998(4) 0.25358(15) 0.2964(4) 0.0395(10) Uani 1 1 d .
C402 C 0.2381(4) 0.27209(14) 0.1140(4) 0.0356(10) Uani 1 1 d .
C501 C 0.4799(4) 0.12982(14) 0.4027(4) 0.0326(9) Uani 1 1 d .
C502 C 0.5354(4) 0.15744(14) 0.2440(4) 0.0345(10) Uani 1 1 d .
C601 C 0.3670(4) 0.01657(15) 0.0617(4) 0.0398(10) Uani 1 1 d .
C602 C 0.5633(4) 0.06937(15) 0.1649(4) 0.0401(11) Uani 1 1 d .
C603 C 0.4309(4) 0.04515(15) 0.2880(4) 0.0391(10) Uani 1 1 d .
N1 N 0.2123(3) 0.15540(10) 0.2415(3) 0.0215(6) Uani 1 1 d .
N2 N 0.0776(3) 0.13957(11) 0.3170(3) 0.0288(7) Uani 1 1 d .
O101 O -0.0738(3) 0.23824(12) 0.0809(3) 0.0520(9) Uani 1 1 d .
O102 O -0.1087(4) 0.16291(13) -0.1975(3) 0.0698(13) Uani 1 1 d .
O201 O 0.2157(4) 0.03993(14) 0.3703(4) 0.0687(12) Uani 1 1 d .
O202 O 0.0866(3) 0.02241(11) -0.0214(3) 0.0550(9) Uani 1 1 d .
O301 O -0.2557(3) 0.15950(14) 0.0771(4) 0.0680(12) Uani 1 1 d .
O302 O -0.0955(4) 0.02716(12) 0.2365(4) 0.0648(11) Uani 1 1 d .
O303 O -0.1570(3) 0.07218(13) -0.1068(3) 0.0613(10) Uani 1 1 d .
O400 O 0.5074(3) 0.23979(10) 0.3676(3) 0.0435(8) Uani 1 1 d .
O401 O 0.1665(4) 0.27355(15) 0.3498(4) 0.0720(12) Uani 1 1 d .
O402 O 0.2329(4) 0.30239(11) 0.0624(3) 0.0592(10) Uani 1 1 d .
O501 O 0.5340(3) 0.11909(13) 0.4985(3) 0.0578(10) Uani 1 1 d .
O502 O 0.6271(3) 0.16437(13) 0.2493(4) 0.0576(10) Uani 1 1 d .
O601 O 0.3477(4) -0.01597(12) 0.0188(4) 0.0682(11) Uani 1 1 d .
O602 O 0.6594(3) 0.06854(14) 0.1822(4) 0.0633(11) Uani 1 1 d .
O603 O 0.4579(3) 0.02709(13) 0.3739(3) 0.0578(10) Uani 1 1 d .
Ru1 Ru 0.07306(2) 0.165459(9) 0.05961(2) 0.02155(8) Uani 1 1 d .
Ru2 Ru 0.19602(2) 0.093329(9) 0.16050(2) 0.02192(8) Uani 1 1 d .
Ru3 Ru -0.02978(2) 0.108212(10) 0.14099(3) 0.02682(9) Uani 1 1 d .
Ru4 Ru 0.24805(2) 0.220532(9) 0.19788(3) 0.02387(8) Uani 1 1 d .
Ru5 Ru 0.38893(2) 0.149030(9) 0.24603(2) 0.02251(8) Uani 1 1 d .
Ru6 Ru 0.40073(3) 0.070847(10) 0.13982(3) 0.02623(9) Uani 1 1 d .
Cl1 Cl 0.7579(2) 0.05909(8) 0.48380(19) 0.1041(7) Uani 1 1 d .
Cl2 Cl 0.9849(2) 0.08022(11) 0.6847(2) 0.1428(11) Uani 1 1 d .
H9 H 0.205(4) 0.0902(14) -0.083(4) 0.024(10) Uiso 1 1 d .
H10 H 0.419(3) 0.1347(13) 0.004(3) 0.011(9) Uiso 1 1 d .

loop_
_atom_site_aniso_label
_atom_site_aniso_U_11
_atom_site_aniso_U_22
_atom_site_aniso_U_33
_atom_site_aniso_U_23
_atom_site_aniso_U_13
_atom_site_aniso_U_12
C1 0.0256(18) 0.0255(19) 0.0239(19) -0.0020(15) 0.0143(16) 0.0023(15)
C2 0.029(2) 0.043(2) 0.025(2) -0.0074(18) 0.0110(17) -0.0007(17)
C3 0.046(3) 0.057(3) 0.024(2) -0.007(2) 0.016(2) -0.002(2)
C4 0.059(3) 0.055(3) 0.037(3) -0.005(2) 0.036(2) -0.007(2)
C5 0.044(2) 0.043(3) 0.037(2) -0.003(2) 0.028(2) -0.004(2)
C6 0.052(3) 0.094(5) 0.056(3) -0.015(3) 0.040(3) -0.018(3)
C7 0.0246(18) 0.026(2) 0.0228(18) -0.0012(15) 0.0116(15) -0.0006(15)
C8 0.0235(18) 0.0215(18) 0.0220(18) 0.0017(15) 0.0104(15) -0.0010(14)
C9 0.031(2) 0.0229(19) 0.0208(18) -0.0008(15) 0.0120(16) 0.0006(15)
C10 0.036(2) 0.024(2) 0.028(2) -0.0032(17) 0.0176(18) -0.0011(17)
C11 0.043(2) 0.0209(19) 0.029(2) 0.0010(16) 0.0221(18) 0.0021(16)
C12 0.051(3) 0.033(2) 0.032(2) 0.0048(18) 0.024(2) 0.0091(19)
C13 0.084(4) 0.051(3) 0.034(3) 0.007(2) 0.034(3) 0.014(3)
C14 0.107(5) 0.059(4) 0.059(4) 0.010(3) 0.064(4) -0.008(3)
C15 0.091(4) 0.057(4) 0.072(4) 0.001(3) 0.061(4) -0.027(3)
C16 0.054(3) 0.045(3) 0.044(3) 0.001(2) 0.029(2) -0.014(2)
C17 0.043(2) 0.036(2) 0.031(2) 0.0044(18) 0.0204(19) 0.0106(18)
C18 0.081(4) 0.046(3) 0.044(3) -0.010(2) 0.038(3) 0.002(3)
C19 0.110(5) 0.053(4) 0.045(3) -0.015(3) 0.035(3) 0.015(3)
C20 0.124(6) 0.078(5) 0.054(4) 0.011(3) 0.063(4) 0.044(4)
C21 0.078(4) 0.093(5) 0.063(4) 0.016(4) 0.054(4) 0.026(4)
C22 0.046(3) 0.074(4) 0.045(3) 0.006(3) 0.029(2) 0.007(2)
C50 0.153(9) 0.138(9) 0.097(7) -0.033(6) 0.072(7) -0.039(7)
C101 0.027(2) 0.037(2) 0.029(2) -0.0009(18) 0.0100(17) 0.0015(17)
C102 0.044(2) 0.030(2) 0.031(2) -0.0008(18) 0.011(2) 0.0012(18)
C201 0.038(2) 0.034(2) 0.045(3) 0.008(2) 0.021(2) 0.0034(18)
C202 0.038(2) 0.026(2) 0.045(3) -0.001(2) 0.024(2) -0.0063(17)
C301 0.033(2) 0.048(3) 0.041(3) -0.001(2) 0.017(2) -0.001(2)
C302 0.039(2) 0.038(3) 0.044(3) -0.002(2) 0.023(2) -0.0059(19)
C303 0.035(2) 0.040(3) 0.044(3) -0.006(2) 0.017(2) -0.0067(19)
C400 0.034(2) 0.032(2) 0.031(2) -0.0001(17) 0.0165(19) 0.0018(17)
C401 0.037(2) 0.040(3) 0.040(2) -0.010(2) 0.016(2) 0.0013(19)
C402 0.038(2) 0.025(2) 0.033(2) -0.0056(18) 0.0075(19) -0.0041(17)
C501 0.031(2) 0.034(2) 0.034(2) -0.0017(18) 0.0155(19) 0.0025(17)
C502 0.032(2) 0.036(2) 0.037(2) -0.0059(19) 0.0175(19) 0.0005(18)
C601 0.045(3) 0.036(3) 0.034(2) 0.000(2) 0.014(2) 0.0083(19)
C602 0.041(3) 0.040(3) 0.039(2) -0.005(2) 0.019(2) 0.0064(19)
C603 0.042(2) 0.039(3) 0.039(3) 0.000(2) 0.021(2) 0.007(2)
N1 0.0212(15) 0.0238(16) 0.0200(15) -0.0014(12) 0.0100(12) -0.0028(12)
N2 0.0322(18) 0.0302(18) 0.0285(17) -0.0008(14) 0.0179(15) -0.0027(14)
O101 0.0419(18) 0.051(2) 0.060(2) -0.0082(17) 0.0208(17) 0.0178(16)
O102 0.078(3) 0.061(3) 0.0268(18) 0.0028(16) -0.0127(18) 0.002(2)
O201 0.075(3) 0.078(3) 0.062(2) 0.043(2) 0.039(2) 0.014(2)
O202 0.061(2) 0.043(2) 0.066(2) -0.0307(19) 0.0344(19) -0.0260(17)
O301 0.043(2) 0.082(3) 0.079(3) 0.007(2) 0.027(2) 0.022(2)
O302 0.075(3) 0.042(2) 0.089(3) 0.012(2) 0.048(2) -0.0106(18)
O303 0.062(2) 0.068(3) 0.040(2) -0.0187(18) 0.0114(18) -0.0178(19)
O400 0.0294(15) 0.0354(17) 0.052(2) -0.0129(15) 0.0071(15) -0.0075(13)
O401 0.076(3) 0.082(3) 0.070(3) -0.027(2) 0.043(2) 0.014(2)
O402 0.083(3) 0.0306(19) 0.045(2) 0.0099(16) 0.0139(19) -0.0023(17)
O501 0.058(2) 0.074(3) 0.0274(18) 0.0122(17) 0.0086(16) 0.0148(19)
O502 0.0344(18) 0.069(3) 0.083(3) -0.014(2) 0.0387(19) -0.0107(16)
O601 0.091(3) 0.039(2) 0.063(2) -0.0179(19) 0.026(2) 0.0038(19)
O602 0.0316(19) 0.088(3) 0.073(3) -0.016(2) 0.0266(18) 0.0068(17)
O603 0.070(2) 0.060(2) 0.044(2) 0.0236(19) 0.0273(18) 0.0212(19)
Ru1 0.02160(15) 0.02088(15) 0.02000(15) -0.00011(10) 0.00782(12) 0.00003(10)
Ru2 0.02420(15) 0.01912(15) 0.02399(15) 0.00076(11) 0.01250(12) -0.00091(10)
Ru3 0.02251(15) 0.03008(17) 0.02845(16) -0.00178(12) 0.01231(13) -0.00532(11)
Ru4 0.02656(16) 0.02052(15) 0.02401(16) -0.00438(11) 0.01131(12) -0.00255(10)
Ru5 0.02022(15) 0.02641(16) 0.02079(15) -0.00200(11) 0.00943(12) -0.00158(10)
Ru6 0.02764(16) 0.02537(17) 0.02608(16) -0.00113(12) 0.01281(13) 0.00512(11)
Cl1 0.1072(15) 0.1140(17) 0.0878(13) -0.0247(12) 0.0426(12) -0.0343(13)
Cl2 0.1104(18) 0.180(3) 0.0843(15) 0.0130(17) 0.0001(13) 0.0307(18)

loop_
_atom_type_symbol
_atom_type_description
_atom_type_scat_dispersion_real
_atom_type_scat_dispersion_imag
_atom_type_scat_source
C C 0.0181 0.0091 'International Tables Vol C Tables 4.2.6.8 and 6.1.1.4'
H H 0.0000 0.0000 'International Tables Vol C Tables 4.2.6.8 and 6.1.1.4'
N N 0.0311 0.0180 'International Tables Vol C Tables 4.2.6.8 and 6.1.1.4'
O O 0.0492 0.0322 'International Tables Vol C Tables 4.2.6.8 and 6.1.1.4'
Ru Ru 0.0552 3.2960 'International Tables Vol C Tables 4.2.6.8 and 6.1.1.4'
Cl Cl 0.3639 0.7018 'International Tables Vol C Tables 4.2.6.8 and 6.1.1.4'

loop_
_geom_angle_atom_site_label_1
_geom_angle_atom_site_label_2
_geom_angle_atom_site_label_3
_geom_angle
N2 C1 C2 121.9(4)
N2 C1 N1 116.9(3)
C2 C1 N1 121.2(3)
C3 C2 C1 119.4(4)
C3 C2 H2 120.3
C1 C2 H2 120.3
C4 C3 C2 118.4(4)
C4 C3 H3 120.8
C2 C3 H3 120.8
C5 C4 C3 120.7(4)
C5 C4 H4 119.6
C3 C4 H4 119.6
N2 C5 C4 121.1(4)
N2 C5 C6 120.0(4)
C4 C5 C6 118.9(4)
C5 C6 H6A 109.5
C5 C6 H6B 109.5
H6A C6 H6B 109.5
C5 C6 H6C 109.5
H6A C6 H6C 109.5
H6B C6 H6C 109.5
C8 C7 C11 118.4(3)
C8 C7 Ru4 125.6(3)
C11 C7 Ru4 116.0(3)
C8 C7 Ru5 73.4(2)
C11 C7 Ru5 127.8(3)
Ru4 C7 Ru5 74.74(12)
C8 C7 Ru1 70.2(2)
C11 C7 Ru1 131.8(3)
Ru4 C7 Ru1 73.65(12)
Ru5 C7 Ru1 100.34(14)
C7 C8 C9 122.0(3)
C7 C8 Ru2 128.1(3)
C9 C8 Ru2 108.5(2)
C7 C8 Ru1 73.7(2)
C9 C8 Ru1 140.6(3)
Ru2 C8 Ru1 74.82(12)
C7 C8 Ru5 71.0(2)
C9 C8 Ru5 118.3(2)
Ru2 C8 Ru5 75.60(11)
Ru1 C8 Ru5 100.77(14)
C10 C9 C8 124.1(4)
C10 C9 Ru6 76.8(2)
C8 C9 Ru6 88.1(2)
C10 C9 H9 117(3)
C8 C9 H9 119(3)
Ru6 C9 H9 111(3)
C9 C10 C17 125.0(4)
C9 C10 Ru6 69.7(2)
C17 C10 Ru6 121.2(3)
C9 C10 H10 117(2)
C17 C10 H10 115(2)
Ru6 C10 H10 98(2)
C12 C11 C16 117.8(4)
C12 C11 C7 120.1(4)
C16 C11 C7 122.1(4)
C13 C12 C11 120.4(5)
C13 C12 H12 119.8
C11 C12 H12 119.8
C14 C13 C12 121.2(5)
C14 C13 H13 119.4
C12 C13 H13 119.4
C13 C14 C15 119.7(5)
C13 C14 H14 120.1
C15 C14 H14 120.1
C14 C15 C16 120.0(5)
C14 C15 H15 120.0
C16 C15 H15 120.0
C15 C16 C11 120.8(5)
C15 C16 H16 119.6
C11 C16 H16 119.6
C18 C17 C22 118.2(5)
C18 C17 C10 123.5(4)
C22 C17 C10 118.1(4)
C17 C18 C19 119.7(6)
C17 C18 H18 120.1
C19 C18 H18 120.1
C20 C19 C18 121.0(6)
C20 C19 H19 119.5
C18 C19 H19 119.5
C21 C20 C19 119.1(5)
C21 C20 H20 120.5
C19 C20 H20 120.5
C20 C21 C22 120.7(6)
C20 C21 H21 119.7
C22 C21 H21 119.7
C21 C22 C17 121.3(6)
C21 C22 H22 119.4
C17 C22 H22 119.4
Cl1 C50 Cl2 115.0(6)
Cl1 C50 H50A 108.5
Cl2 C50 H50A 108.5
Cl1 C50 H50B 108.5
Cl2 C50 H50B 108.5
H50A C50 H50B 107.5
O101 C101 Ru1 176.4(4)
O102 C102 Ru1 178.8(5)
O201 C201 Ru2 176.3(5)
O202 C202 Ru2 176.7(4)
O301 C301 Ru3 175.7(5)
O302 C302 Ru3 175.4(4)
O303 C303 Ru3 175.6(4)
O400 C400 Ru4 156.3(4)
O400 C400 Ru5 126.7(3)
Ru4 C400 Ru5 76.96(14)
O401 C401 Ru4 176.8(4)
O402 C402 Ru4 178.6(4)
O501 C501 Ru5 178.2(4)
O502 C502 Ru5 175.4(4)
O601 C601 Ru6 177.9(5)
O602 C602 Ru6 178.5(4)
O603 C603 Ru6 172.1(4)
C1 N1 Ru2 112.4(2)
C1 N1 Ru1 122.6(2)
Ru2 N1 Ru1 76.69(10)
C1 N1 Ru4 113.9(2)
Ru2 N1 Ru4 133.59(15)
Ru1 N1 Ru4 76.02(10)
C1 N1 Ru5 127.3(2)
Ru2 N1 Ru5 78.62(10)
Ru1 N1 Ru5 110.15(13)
Ru4 N1 Ru5 76.55(10)
C1 N2 C5 118.2(3)
C1 N2 Ru3 115.9(3)
C5 N2 Ru3 125.3(3)
C102 Ru1 C101 87.37(19)
C102 Ru1 N1 169.20(16)
C101 Ru1 N1 102.78(15)
C102 Ru1 C8 100.08(17)
C101 Ru1 C8 154.20(16)
N1 Ru1 C8 72.37(12)
C102 Ru1 C7 106.04(18)
C101 Ru1 C7 118.12(16)
N1 Ru1 C7 72.65(12)
C8 Ru1 C7 36.09(13)
C102 Ru1 Ru3 98.19(15)
C101 Ru1 Ru3 92.91(14)
N1 Ru1 Ru3 77.82(8)
C8 Ru1 Ru3 110.19(9)
C7 Ru1 Ru3 140.82(9)
C102 Ru1 Ru2 118.07(14)
C101 Ru1 Ru2 145.45(13)
N1 Ru1 Ru2 51.16(8)
C8 Ru1 Ru2 49.62(9)
C7 Ru1 Ru2 79.08(9)
Ru3 Ru1 Ru2 62.318(11)
C102 Ru1 Ru4 135.14(14)
C101 Ru1 Ru4 77.95(12)
N1 Ru1 Ru4 52.31(8)
C8 Ru1 Ru4 79.47(9)
C7 Ru1 Ru4 49.88(9)
Ru3 Ru1 Ru4 124.400(14)
Ru2 Ru1 Ru4 95.914(12)
C202 Ru2 C201 92.9(2)
C202 Ru2 C8 97.32(17)
C201 Ru2 C8 164.06(17)
C202 Ru2 N1 158.39(16)
C201 Ru2 N1 98.02(17)
C8 Ru2 N1 76.49(13)
C202 Ru2 Ru1 107.18(14)
C201 Ru2 Ru1 132.23(14)
C8 Ru2 Ru1 55.56(10)
N1 Ru2 Ru1 52.14(8)
C202 Ru2 Ru5 140.76(13)
C201 Ru2 Ru5 108.49(14)
C8 Ru2 Ru5 56.31(10)
N1 Ru2 Ru5 51.57(8)
Ru1 Ru2 Ru5 82.606(11)
C202 Ru2 Ru3 87.63(13)
C201 Ru2 Ru3 80.15(13)
C8 Ru2 Ru3 112.33(10)
N1 Ru2 Ru3 76.06(8)
Ru1 Ru2 Ru3 58.629(10)
Ru5 Ru2 Ru3 127.424(13)
C202 Ru2 Ru6 82.54(13)
C201 Ru2 Ru6 103.99(13)
C8 Ru2 Ru6 65.55(10)
N1 Ru2 Ru6 112.46(8)
Ru1 Ru2 Ru6 120.977(13)
Ru5 Ru2 Ru6 60.900(10)
Ru3 Ru2 Ru6 169.478(14)
C303 Ru3 C301 88.8(2)
C303 Ru3 C302 92.6(2)
C301 Ru3 C302 97.3(2)
C303 Ru3 N2 171.64(16)
C301 Ru3 N2 94.56(17)
C302 Ru3 N2 94.62(16)
C303 Ru3 Ru1 86.48(15)
C301 Ru3 Ru1 97.56(15)
C302 Ru3 Ru1 165.09(14)
N2 Ru3 Ru1 85.48(9)
C303 Ru3 Ru2 91.66(14)
C301 Ru3 Ru2 156.51(15)
C302 Ru3 Ru2 106.15(13)
N2 Ru3 Ru2 82.24(8)
Ru1 Ru3 Ru2 59.053(10)
C402 Ru4 C401 87.6(2)
C402 Ru4 C400 96.66(18)
C401 Ru4 C400 95.64(18)
C402 Ru4 C7 93.26(17)
C401 Ru4 C7 166.54(16)
C400 Ru4 C7 97.60(16)
C402 Ru4 N1 162.04(14)
C401 Ru4 N1 99.41(17)
C400 Ru4 N1 99.08(15)
C7 Ru4 N1 76.16(13)
C402 Ru4 Ru1 110.39(12)
C401 Ru4 Ru1 110.73(13)
C400 Ru4 Ru1 142.35(12)
C7 Ru4 Ru1 56.47(10)
N1 Ru4 Ru1 51.66(8)
C402 Ru4 Ru5 132.86(14)
C401 Ru4 Ru5 131.10(14)
C400 Ru4 Ru5 59.33(12)
C7 Ru4 Ru5 55.81(10)
N1 Ru4 Ru5 51.83(8)
Ru1 Ru4 Ru5 83.020(11)
C502 Ru5 C501 86.55(18)
C502 Ru5 N1 166.68(16)
C501 Ru5 N1 99.61(15)
C502 Ru5 C7 100.16(17)
C501 Ru5 C7 169.76(16)
N1 Ru5 C7 72.26(12)
C502 Ru5 C8 109.97(16)
C501 Ru5 C8 148.38(16)
N1 Ru5 C8 70.48(12)
C7 Ru5 C8 35.53(13)
C502 Ru5 C400 81.92(16)
C501 Ru5 C400 92.67(17)
N1 Ru5 C400 85.98(13)
C7 Ru5 C400 80.74(14)
C8 Ru5 C400 115.68(13)
C502 Ru5 Ru4 115.11(14)
C501 Ru5 Ru4 120.65(13)
N1 Ru5 Ru4 51.62(8)
C7 Ru5 Ru4 49.45(9)
C8 Ru5 Ru4 77.57(9)
C400 Ru5 Ru4 43.70(10)
C502 Ru5 Ru2 140.62(13)
C501 Ru5 Ru2 102.14(13)
N1 Ru5 Ru2 49.80(8)
C7 Ru5 Ru2 77.61(9)
C8 Ru5 Ru2 48.09(9)
C400 Ru5 Ru2 134.87(10)
Ru4 Ru5 Ru2 93.504(11)
C502 Ru5 Ru6 80.93(13)
C501 Ru5 Ru6 95.33(13)
N1 Ru5 Ru6 109.98(8)
C7 Ru5 Ru6 93.38(9)
C8 Ru5 Ru6 62.61(9)
C400 Ru5 Ru6 160.58(10)
Ru4 Ru5 Ru6 140.176(13)
Ru2 Ru5 Ru6 60.197(10)
C601 Ru6 C603 92.2(2)
C601 Ru6 C602 91.6(2)
C603 Ru6 C602 96.8(2)
C601 Ru6 C9 94.55(16)
C603 Ru6 C9 146.41(16)
C602 Ru6 C9 115.85(18)
C601 Ru6 C10 94.99(17)
C603 Ru6 C10 172.77(17)
C602 Ru6 C10 82.39(17)
C9 Ru6 C10 33.48(14)
C601 Ru6 Ru2 106.18(15)
C603 Ru6 Ru2 77.39(13)
C602 Ru6 Ru2 161.38(14)
C9 Ru6 Ru2 69.12(10)
C10 Ru6 Ru2 101.16(10)
C601 Ru6 Ru5 165.07(14)
C603 Ru6 Ru5 85.31(14)
C602 Ru6 Ru5 103.33(14)
C9 Ru6 Ru5 79.82(9)
C10 Ru6 Ru5 87.90(10)
Ru2 Ru6 Ru5 58.903(10)

loop_
_geom_bond_atom_site_label_1
_geom_bond_atom_site_label_2
_geom_bond_distance
C1 N2 1.350(5)
C1 C2 1.390(5)
C1 N1 1.413(5)
C2 C3 1.379(6)
C2 H2 0.9300
C3 C4 1.377(7)
C3 H3 0.9300
C4 C5 1.372(7)
C4 H4 0.9300
C5 N2 1.368(5)
C5 C6 1.506(7)
C6 H6A 0.9600
C6 H6B 0.9600
C6 H6C 0.9600
C7 C8 1.437(5)
C7 C11 1.503(5)
C7 Ru4 2.148(4)
C7 Ru5 2.339(4)
C7 Ru1 2.342(4)
C8 C9 1.468(5)
C8 Ru2 2.120(4)
C8 Ru1 2.295(4)
C8 Ru5 2.370(4)
C9 C10 1.376(6)
C9 Ru6 2.339(4)
C9 H9 0.95(4)
C10 C17 1.484(6)
C10 Ru6 2.428(4)
C10 H10 0.91(4)
C11 C12 1.393(6)
C11 C16 1.393(6)
C12 C13 1.387(7)
C12 H12 0.9300
C13 C14 1.353(9)
C13 H13 0.9300
C14 C15 1.378(9)
C14 H14 0.9300
C15 C16 1.390(7)
C15 H15 0.9300
C16 H16 0.9300
C17 C18 1.378(7)
C17 C22 1.389(7)
C18 C19 1.395(8)
C18 H18 0.9300
C19 C20 1.373(10)
C19 H19 0.9300
C20 C21 1.361(10)
C20 H20 0.9300
C21 C22 1.370(8)
C21 H21 0.9300
C22 H22 0.9300
C50 Cl1 1.659(9)
C50 Cl2 1.765(11)
C50 H50A 0.9700
C50 H50B 0.9700
C101 O101 1.151(5)
C101 Ru1 1.861(4)
C102 O102 1.149(5)
C102 Ru1 1.847(4)
C201 O201 1.129(6)
C201 Ru2 1.923(5)
C202 O202 1.154(5)
C202 Ru2 1.870(4)
C301 O301 1.130(6)
C301 Ru3 1.894(5)
C302 O302 1.125(6)
C302 Ru3 1.948(5)
C303 O303 1.137(6)
C303 Ru3 1.873(5)
C400 O400 1.146(5)
C400 Ru4 1.934(4)
C400 Ru5 2.408(4)
C401 O401 1.134(6)
C401 Ru4 1.923(5)
C402 O402 1.131(5)
C402 Ru4 1.895(5)
C501 O501 1.134(5)
C501 Ru5 1.875(4)
C502 O502 1.145(5)
C502 Ru5 1.873(4)
C601 O601 1.120(6)
C601 Ru6 1.901(5)
C602 O602 1.124(6)
C602 Ru6 1.918(5)
C603 O603 1.131(6)
C603 Ru6 1.914(5)
N1 Ru2 2.150(3)
N1 Ru1 2.179(3)
N1 Ru4 2.198(3)
N1 Ru5 2.205(3)
N2 Ru3 2.230(3)
Ru1 Ru3 2.6736(4)
Ru1 Ru2 2.6856(4)
Ru1 Ru4 2.6956(4)
Ru2 Ru5 2.7590(4)
Ru2 Ru3 2.7729(4)
Ru2 Ru6 2.7959(4)
Ru4 Ru5 2.7273(4)
Ru5 Ru6 2.8154(4)

loop_
_geom_torsion_atom_site_label_1
_geom_torsion_atom_site_label_2
_geom_torsion_atom_site_label_3
_geom_torsion_atom_site_label_4
_geom_torsion
N2 C1 C2 C3 0.8(6)
N1 C1 C2 C3 -179.9(4)
C1 C2 C3 C4 -3.3(7)
C2 C3 C4 C5 1.7(8)
C3 C4 C5 N2 2.6(8)
C3 C4 C5 C6 -175.8(5)
C11 C7 C8 C9 12.4(5)
Ru4 C7 C8 C9 -168.7(3)
Ru5 C7 C8 C9 -112.1(3)
Ru1 C7 C8 C9 140.1(3)
C11 C7 C8 Ru2 177.4(3)
Ru4 C7 C8 Ru2 -3.7(5)
Ru5 C7 C8 Ru2 52.9(3)
Ru1 C7 C8 Ru2 -54.9(3)
C11 C7 C8 Ru1 -127.7(3)
Ru4 C7 C8 Ru1 51.2(2)
Ru5 C7 C8 Ru1 107.83(11)
C11 C7 C8 Ru5 124.5(3)
Ru4 C7 C8 Ru5 -56.6(2)
Ru1 C7 C8 Ru5 -107.83(11)
C7 C8 C9 C10 44.3(6)
Ru2 C8 C9 C10 -123.3(4)
Ru1 C8 C9 C10 148.2(4)
Ru5 C8 C9 C10 -40.1(5)
C7 C8 C9 Ru6 116.9(3)
Ru2 C8 C9 Ru6 -50.67(19)
Ru1 C8 C9 Ru6 -139.1(3)
Ru5 C8 C9 Ru6 32.6(2)
C8 C9 C10 C17 -167.0(4)
Ru6 C9 C10 C17 114.5(4)
C8 C9 C10 Ru6 78.5(4)
C8 C7 C11 C12 61.5(5)
Ru4 C7 C11 C12 -117.5(4)
Ru5 C7 C11 C12 152.1(3)
Ru1 C7 C11 C12 -26.6(6)
C8 C7 C11 C16 -119.8(4)
Ru4 C7 C11 C16 61.2(5)
Ru5 C7 C11 C16 -29.2(6)
Ru1 C7 C11 C16 152.1(4)
C16 C11 C12 C13 -0.8(6)
C7 C11 C12 C13 177.9(4)
C11 C12 C13 C14 2.2(8)
C12 C13 C14 C15 -1.0(9)
C13 C14 C15 C16 -1.5(10)
C14 C15 C16 C11 2.8(9)
C12 C11 C16 C15 -1.7(7)
C7 C11 C16 C15 179.6(5)
C9 C10 C17 C18 -17.9(7)
Ru6 C10 C17 C18 68.1(5)
C9 C10 C17 C22 156.9(4)
Ru6 C10 C17 C22 -117.1(4)
C22 C17 C18 C19 -0.9(8)
C10 C17 C18 C19 174.0(5)
C17 C18 C19 C20 0.9(9)
C18 C19 C20 C21 -0.5(10)
C19 C20 C21 C22 0.1(10)
C20 C21 C22 C17 -0.1(9)
C18 C17 C22 C21 0.5(8)
C10 C17 C22 C21 -174.6(5)
N2 C1 N1 Ru2 -58.7(4)
C2 C1 N1 Ru2 121.9(3)
N2 C1 N1 Ru1 29.4(4)
C2 C1 N1 Ru1 -149.9(3)
N2 C1 N1 Ru4 117.7(3)
C2 C1 N1 Ru4 -61.7(4)
N2 C1 N1 Ru5 -151.3(3)
C2 C1 N1 Ru5 29.3(5)
C2 C1 N2 C5 3.4(6)
N1 C1 N2 C5 -176.0(4)
C2 C1 N2 Ru3 -168.6(3)
N1 C1 N2 Ru3 12.1(4)
C4 C5 N2 C1 -5.1(7)
C6 C5 N2 C1 173.3(5)
C4 C5 N2 Ru3 166.0(4)
C6 C5 N2 Ru3 -15.6(7)
C1 N1 Ru1 C102 -113.4(9)
Ru2 N1 Ru1 C102 -5.2(9)
Ru4 N1 Ru1 C102 136.9(9)
Ru5 N1 Ru1 C102 67.2(9)
C1 N1 Ru1 C101 46.1(3)
Ru2 N1 Ru1 C101 154.37(15)
Ru4 N1 Ru1 C101 -63.53(15)
Ru5 N1 Ru1 C101 -133.25(17)
C1 N1 Ru1 C8 -160.2(3)
Ru2 N1 Ru1 C8 -51.91(11)
Ru4 N1 Ru1 C8 90.19(12)
Ru5 N1 Ru1 C8 20.47(13)
C1 N1 Ru1 C7 161.9(3)
Ru2 N1 Ru1 C7 -89.81(12)
Ru4 N1 Ru1 C7 52.29(11)
Ru5 N1 Ru1 C7 -17.43(13)
C1 N1 Ru1 Ru3 -44.1(3)
Ru2 N1 Ru1 Ru3 64.13(6)
Ru4 N1 Ru1 Ru3 -153.78(8)
Ru5 N1 Ru1 Ru3 136.51(13)
C1 N1 Ru1 Ru2 -108.2(3)
Ru4 N1 Ru1 Ru2 142.10(12)
Ru5 N1 Ru1 Ru2 72.38(11)
C1 N1 Ru1 Ru4 109.7(3)
Ru2 N1 Ru1 Ru4 -142.10(12)
Ru5 N1 Ru1 Ru4 -69.72(11)
C7 C8 Ru1 C102 103.4(2)
C9 C8 Ru1 C102 -17.6(4)
Ru2 C8 Ru1 C102 -118.43(16)
Ru5 C8 Ru1 C102 169.86(17)
C7 C8 Ru1 C101 -1.7(5)
C9 C8 Ru1 C101 -122.7(5)
Ru2 C8 Ru1 C101 136.5(3)
Ru5 C8 Ru1 C101 64.8(4)
C7 C8 Ru1 N1 -84.5(2)
C9 C8 Ru1 N1 154.5(4)
Ru2 C8 Ru1 N1 53.59(10)
Ru5 C8 Ru1 N1 -18.11(12)
C9 C8 Ru1 C7 -121.0(5)
Ru2 C8 Ru1 C7 138.1(2)
Ru5 C8 Ru1 C7 66.4(2)
C7 C8 Ru1 Ru3 -153.88(18)
C9 C8 Ru1 Ru3 85.1(4)
Ru2 C8 Ru1 Ru3 -15.76(11)
Ru5 C8 Ru1 Ru3 -87.46(11)
C7 C8 Ru1 Ru2 -138.1(2)
C9 C8 Ru1 Ru2 100.9(4)
Ru5 C8 Ru1 Ru2 -71.70(11)
C7 C8 Ru1 Ru4 -30.92(19)
C9 C8 Ru1 Ru4 -151.9(4)
Ru2 C8 Ru1 Ru4 107.19(8)
Ru5 C8 Ru1 Ru4 35.49(9)
C8 C7 Ru1 C102 -85.1(2)
C11 C7 Ru1 C102 25.8(4)
Ru4 C7 Ru1 C102 136.25(15)
Ru5 C7 Ru1 C102 -153.17(17)
C8 C7 Ru1 C101 179.2(2)
C11 C7 Ru1 C101 -69.9(4)
Ru4 C7 Ru1 C101 40.54(19)
Ru5 C7 Ru1 C101 111.12(18)
C8 C7 Ru1 N1 83.7(2)
C11 C7 Ru1 N1 -165.4(4)
Ru4 C7 Ru1 N1 -54.95(11)
Ru5 C7 Ru1 N1 15.63(12)
C11 C7 Ru1 C8 110.9(4)
Ru4 C7 Ru1 C8 -138.6(2)
Ru5 C7 Ru1 C8 -68.1(2)
C8 C7 Ru1 Ru3 40.9(3)
C11 C7 Ru1 Ru3 151.7(3)
Ru4 C7 Ru1 Ru3 -97.78(13)
Ru5 C7 Ru1 Ru3 -27.2(2)
C8 C7 Ru1 Ru2 31.19(19)
C11 C7 Ru1 Ru2 142.1(4)
Ru4 C7 Ru1 Ru2 -107.45(9)
Ru5 C7 Ru1 Ru2 -36.86(10)
C8 C7 Ru1 Ru4 138.6(2)
C11 C7 Ru1 Ru4 -110.5(4)
Ru5 C7 Ru1 Ru4 70.59(11)
C7 C8 Ru2 C202 160.3(3)
C9 C8 Ru2 C202 -33.0(3)
Ru1 C8 Ru2 C202 105.85(15)
Ru5 C8 Ru2 C202 -148.52(15)
C7 C8 Ru2 C201 -70.0(7)
C9 C8 Ru2 C201 96.6(7)
Ru1 C8 Ru2 C201 -124.5(6)
Ru5 C8 Ru2 C201 -18.9(7)
C7 C8 Ru2 N1 1.4(3)
C9 C8 Ru2 N1 168.0(3)
Ru1 C8 Ru2 N1 -53.09(10)
Ru5 C8 Ru2 N1 52.55(10)
C7 C8 Ru2 Ru1 54.5(3)
C9 C8 Ru2 Ru1 -138.9(3)
Ru5 C8 Ru2 Ru1 105.64(11)
C7 C8 Ru2 Ru5 -51.2(3)
C9 C8 Ru2 Ru5 115.5(3)
Ru1 C8 Ru2 Ru5 -105.64(11)
C7 C8 Ru2 Ru3 69.9(3)
C9 C8 Ru2 Ru3 -123.5(2)
Ru1 C8 Ru2 Ru3 15.41(11)
Ru5 C8 Ru2 Ru3 121.05(6)
C7 C8 Ru2 Ru6 -121.4(3)
C9 C8 Ru2 Ru6 45.3(2)
Ru1 C8 Ru2 Ru6 -175.83(11)
Ru5 C8 Ru2 Ru6 -70.19(6)
C1 N1 Ru2 C202 101.2(5)
Ru1 N1 Ru2 C202 -18.8(4)
Ru4 N1 Ru2 C202 -74.2(5)
Ru5 N1 Ru2 C202 -133.0(4)
C1 N1 Ru2 C201 -18.6(3)
Ru1 N1 Ru2 C201 -138.60(14)
Ru4 N1 Ru2 C201 166.0(2)
Ru5 N1 Ru2 C201 107.28(15)
C1 N1 Ru2 C8 176.7(3)
Ru1 N1 Ru2 C8 56.64(11)
Ru4 N1 Ru2 C8 1.24(19)
Ru5 N1 Ru2 C8 -57.48(11)
C1 N1 Ru2 Ru1 120.0(2)
Ru4 N1 Ru2 Ru1 -55.40(15)
Ru5 N1 Ru2 Ru1 -114.12(11)
C1 N1 Ru2 Ru5 -125.8(3)
Ru1 N1 Ru2 Ru5 114.12(11)
Ru4 N1 Ru2 Ru5 58.72(15)
C1 N1 Ru2 Ru3 59.1(2)
Ru1 N1 Ru2 Ru3 -60.90(6)
Ru4 N1 Ru2 Ru3 -116.29(19)
Ru5 N1 Ru2 Ru3 -175.01(9)
C1 N1 Ru2 Ru6 -127.4(2)
Ru1 N1 Ru2 Ru6 112.59(6)
Ru4 N1 Ru2 Ru6 57.2(2)
Ru5 N1 Ru2 Ru6 -1.53(10)
C102 Ru1 Ru2 C202 -8.2(2)
C101 Ru1 Ru2 C202 124.8(3)
N1 Ru1 Ru2 C202 172.85(17)
C8 Ru1 Ru2 C202 -87.12(18)
C7 Ru1 Ru2 C202 -110.72(16)
Ru3 Ru1 Ru2 C202 76.16(14)
Ru4 Ru1 Ru2 C202 -157.90(14)
C102 Ru1 Ru2 C201 -118.9(3)
C101 Ru1 Ru2 C201 14.1(3)
N1 Ru1 Ru2 C201 62.2(2)
C8 Ru1 Ru2 C201 162.2(2)
C7 Ru1 Ru2 C201 138.6(2)
Ru3 Ru1 Ru2 C201 -34.53(19)
Ru4 Ru1 Ru2 C201 91.42(19)
C102 Ru1 Ru2 C8 78.9(2)
C101 Ru1 Ru2 C8 -148.1(3)
N1 Ru1 Ru2 C8 -100.04(16)
C7 Ru1 Ru2 C8 -23.61(15)
Ru3 Ru1 Ru2 C8 163.27(12)
Ru4 Ru1 Ru2 C8 -70.78(12)
C102 Ru1 Ru2 N1 178.9(2)
C101 Ru1 Ru2 N1 -48.0(2)
C8 Ru1 Ru2 N1 100.04(16)
C7 Ru1 Ru2 N1 76.43(14)
Ru3 Ru1 Ru2 N1 -96.69(10)
Ru4 Ru1 Ru2 N1 29.26(10)
C102 Ru1 Ru2 Ru5 132.77(17)
C101 Ru1 Ru2 Ru5 -94.2(2)
N1 Ru1 Ru2 Ru5 -46.14(10)
C8 Ru1 Ru2 Ru5 53.90(12)
C7 Ru1 Ru2 Ru5 30.29(9)
Ru3 Ru1 Ru2 Ru5 -142.829(13)
Ru4 Ru1 Ru2 Ru5 -16.880(12)
C102 Ru1 Ru2 Ru3 -84.40(17)
C101 Ru1 Ru2 Ru3 48.6(2)
N1 Ru1 Ru2 Ru3 96.69(10)
C8 Ru1 Ru2 Ru3 -163.27(12)
C7 Ru1 Ru2 Ru3 173.12(9)
Ru4 Ru1 Ru2 Ru3 125.949(14)
C102 Ru1 Ru2 Ru6 83.30(17)
C101 Ru1 Ru2 Ru6 -143.7(2)
N1 Ru1 Ru2 Ru6 -95.60(10)
C8 Ru1 Ru2 Ru6 4.43(12)
C7 Ru1 Ru2 Ru6 -19.18(9)
Ru3 Ru1 Ru2 Ru6 167.704(17)
Ru4 Ru1 Ru2 Ru6 -66.347(17)
C1 N2 Ru3 C301 -131.9(3)
C5 N2 Ru3 C301 56.8(4)
C1 N2 Ru3 C302 130.3(3)
C5 N2 Ru3 C302 -40.9(4)
C1 N2 Ru3 Ru1 -34.7(3)
C5 N2 Ru3 Ru1 154.0(4)
C1 N2 Ru3 Ru2 24.6(3)
C5 N2 Ru3 Ru2 -146.6(4)
C102 Ru1 Ru3 C303 23.4(2)
C101 Ru1 Ru3 C303 111.18(19)
N1 Ru1 Ru3 C303 -146.38(17)
C8 Ru1 Ru3 C303 -80.55(17)
C7 Ru1 Ru3 C303 -104.8(2)
Ru2 Ru1 Ru3 C303 -94.05(15)
Ru4 Ru1 Ru3 C303 -171.45(15)
C102 Ru1 Ru3 C301 -64.9(2)
C101 Ru1 Ru3 C301 22.89(19)
N1 Ru1 Ru3 C301 125.33(17)
C8 Ru1 Ru3 C301 -168.83(17)
C7 Ru1 Ru3 C301 166.9(2)
Ru2 Ru1 Ru3 C301 177.66(15)
Ru4 Ru1 Ru3 C301 100.26(15)
C102 Ru1 Ru3 C302 110.1(6)
C101 Ru1 Ru3 C302 -162.1(5)
N1 Ru1 Ru3 C302 -59.7(5)
C8 Ru1 Ru3 C302 6.2(5)
C7 Ru1 Ru3 C302 -18.1(6)
Ru2 Ru1 Ru3 C302 -7.4(5)
Ru4 Ru1 Ru3 C302 -84.8(5)
C102 Ru1 Ru3 N2 -158.88(17)
C101 Ru1 Ru3 N2 -71.12(15)
N1 Ru1 Ru3 N2 31.33(12)
C8 Ru1 Ru3 N2 97.16(13)
C7 Ru1 Ru3 N2 72.92(17)
Ru2 Ru1 Ru3 N2 83.65(9)
Ru4 Ru1 Ru3 N2 6.25(9)
C102 Ru1 Ru3 Ru2 117.47(14)
C101 Ru1 Ru3 Ru2 -154.77(12)
N1 Ru1 Ru3 Ru2 -52.32(8)
C8 Ru1 Ru3 Ru2 13.51(10)
C7 Ru1 Ru3 Ru2 -10.73(15)
Ru4 Ru1 Ru3 Ru2 -77.397(16)
C202 Ru2 Ru3 C303 -26.9(2)
C201 Ru2 Ru3 C303 -120.3(2)
C8 Ru2 Ru3 C303 70.02(19)
N1 Ru2 Ru3 C303 138.79(17)
Ru1 Ru2 Ru3 C303 84.89(15)
Ru5 Ru2 Ru3 C303 133.87(15)
Ru6 Ru2 Ru3 C303 -6.17(17)
C202 Ru2 Ru3 C301 -117.6(4)
C201 Ru2 Ru3 C301 149.0(4)
C8 Ru2 Ru3 C301 -20.7(4)
N1 Ru2 Ru3 C301 48.1(4)
Ru1 Ru2 Ru3 C301 -5.8(4)
Ru5 Ru2 Ru3 C301 43.1(4)
Ru6 Ru2 Ru3 C301 -96.9(4)
C202 Ru2 Ru3 C302 66.2(2)
C201 Ru2 Ru3 C302 -27.2(2)
C8 Ru2 Ru3 C302 163.16(18)
N1 Ru2 Ru3 C302 -128.07(17)
Ru1 Ru2 Ru3 C302 178.03(14)
Ru5 Ru2 Ru3 C302 -132.99(14)
Ru6 Ru2 Ru3 C302 86.98(16)
C202 Ru2 Ru3 N2 158.81(16)
C201 Ru2 Ru3 N2 65.41(17)
C8 Ru2 Ru3 N2 -104.24(14)
N1 Ru2 Ru3 N2 -35.48(12)
Ru1 Ru2 Ru3 N2 -89.37(9)
Ru5 Ru2 Ru3 N2 -40.39(9)
C202 Ru2 Ru3 Ru1 -111.81(14)
C201 Ru2 Ru3 Ru1 154.79(15)
C8 Ru2 Ru3 Ru1 -14.87(11)
N1 Ru2 Ru3 Ru1 53.90(8)
Ru5 Ru2 Ru3 Ru1 48.979(16)
Ru6 Ru2 Ru3 Ru1 -91.06(8)
O400 C400 Ru4 C402 41.9(9)
Ru5 C400 Ru4 C402 -136.63(15)
O400 C400 Ru4 C401 -46.3(9)
Ru5 C400 Ru4 C401 135.18(16)
O400 C400 Ru4 C7 136.1(9)
Ru5 C400 Ru4 C7 -42.42(14)
O400 C400 Ru4 N1 -146.8(9)
Ru5 C400 Ru4 N1 34.69(12)
O400 C400 Ru4 Ru1 178.4(8)
Ru5 C400 Ru4 Ru1 -0.1(2)
O400 C400 Ru4 Ru5 178.5(10)
C8 C7 Ru4 C402 -162.3(3)
C11 C7 Ru4 C402 16.7(3)
Ru5 C7 Ru4 C402 141.71(14)
Ru1 C7 Ru4 C402 -112.39(15)
C8 C7 Ru4 C401 -69.1(9)
C11 C7 Ru4 C401 109.8(8)
Ru5 C7 Ru4 C401 -125.2(7)
Ru1 C7 Ru4 C401 -19.3(8)
C8 C7 Ru4 C400 100.6(3)
C11 C7 Ru4 C400 -80.5(3)
Ru5 C7 Ru4 C400 44.55(15)
Ru1 C7 Ru4 C400 150.44(14)
C8 C7 Ru4 N1 3.0(3)
C11 C7 Ru4 N1 -178.0(3)
Ru5 C7 Ru4 N1 -52.98(10)
Ru1 C7 Ru4 N1 52.91(10)
C8 C7 Ru4 Ru1 -49.9(3)
C11 C7 Ru4 Ru1 129.1(3)
Ru5 C7 Ru4 Ru1 -105.89(11)
C8 C7 Ru4 Ru5 56.0(3)
C11 C7 Ru4 Ru5 -125.0(3)
Ru1 C7 Ru4 Ru5 105.89(11)
C1 N1 Ru4 C402 -122.5(5)
Ru2 N1 Ru4 C402 52.9(6)
Ru1 N1 Ru4 C402 -2.7(6)
Ru5 N1 Ru4 C402 112.4(5)
C1 N1 Ru4 C401 -10.7(3)
Ru2 N1 Ru4 C401 164.7(2)
Ru1 N1 Ru4 C401 109.05(15)
Ru5 N1 Ru4 C401 -135.83(14)
C1 N1 Ru4 C400 86.6(3)
Ru2 N1 Ru4 C400 -98.0(2)
Ru1 N1 Ru4 C400 -153.63(14)
Ru5 N1 Ru4 C400 -38.51(15)
C1 N1 Ru4 C7 -177.7(3)
Ru2 N1 Ru4 C7 -2.33(18)
Ru1 N1 Ru4 C7 -57.97(11)
Ru5 N1 Ru4 C7 57.15(11)
C1 N1 Ru4 Ru1 -119.8(3)
Ru2 N1 Ru4 Ru1 55.63(15)
Ru5 N1 Ru4 Ru1 115.12(11)
C1 N1 Ru4 Ru5 125.1(3)
Ru2 N1 Ru4 Ru5 -59.49(16)
Ru1 N1 Ru4 Ru5 -115.12(11)
C102 Ru1 Ru4 C402 9.6(3)
C101 Ru1 Ru4 C402 -64.1(2)
N1 Ru1 Ru4 C402 179.10(18)
C8 Ru1 Ru4 C402 103.33(18)
C7 Ru1 Ru4 C402 80.0(2)
Ru3 Ru1 Ru4 C402 -149.33(15)
Ru2 Ru1 Ru4 C402 150.35(15)
C102 Ru1 Ru4 C401 104.8(3)
C101 Ru1 Ru4 C401 31.2(2)
N1 Ru1 Ru4 C401 -85.61(19)
C8 Ru1 Ru4 C401 -161.39(18)
C7 Ru1 Ru4 C401 175.3(2)
Ru3 Ru1 Ru4 C401 -54.05(16)
Ru2 Ru1 Ru4 C401 -114.37(16)
C102 Ru1 Ru4 C400 -123.6(3)
C101 Ru1 Ru4 C400 162.7(2)
N1 Ru1 Ru4 C400 45.9(2)
C8 Ru1 Ru4 C400 -29.9(2)
C7 Ru1 Ru4 C400 -53.2(2)
Ru3 Ru1 Ru4 C400 77.5(2)
Ru2 Ru1 Ru4 C400 17.2(2)
C102 Ru1 Ru4 C7 -70.4(2)
C101 Ru1 Ru4 C7 -144.12(18)
N1 Ru1 Ru4 C7 99.10(16)
C8 Ru1 Ru4 C7 23.32(15)
Ru3 Ru1 Ru4 C7 130.66(12)
Ru2 Ru1 Ru4 C7 70.34(12)
C102 Ru1 Ru4 N1 -169.5(2)
C101 Ru1 Ru4 N1 116.79(17)
C8 Ru1 Ru4 N1 -75.78(14)
C7 Ru1 Ru4 N1 -99.10(16)
Ru3 Ru1 Ru4 N1 31.57(10)
Ru2 Ru1 Ru4 N1 -28.76(10)
C102 Ru1 Ru4 Ru5 -123.7(2)
C101 Ru1 Ru4 Ru5 162.61(14)
N1 Ru1 Ru4 Ru5 45.82(10)
C8 Ru1 Ru4 Ru5 -29.96(9)
C7 Ru1 Ru4 Ru5 -53.27(12)
Ru3 Ru1 Ru4 Ru5 77.389(17)
Ru2 Ru1 Ru4 Ru5 17.066(12)
C1 N1 Ru5 C502 -105.0(7)
Ru2 N1 Ru5 C502 145.4(6)
Ru1 N1 Ru5 C502 74.3(7)
Ru4 N1 Ru5 C502 4.9(7)
C1 N1 Ru5 C501 11.7(3)
Ru2 N1 Ru5 C501 -97.82(15)
Ru1 N1 Ru5 C501 -168.92(17)
Ru4 N1 Ru5 C501 121.70(15)
C1 N1 Ru5 C7 -161.8(3)
Ru2 N1 Ru5 C7 88.60(12)
Ru1 N1 Ru5 C7 17.49(13)
Ru4 N1 Ru5 C7 -51.88(11)
C1 N1 Ru5 C8 160.6(3)
Ru2 N1 Ru5 C8 51.08(11)
Ru1 N1 Ru5 C8 -20.02(13)
Ru4 N1 Ru5 C8 -89.40(12)
C1 N1 Ru5 C400 -80.3(3)
Ru2 N1 Ru5 C400 170.15(12)
Ru1 N1 Ru5 C400 99.05(15)
Ru4 N1 Ru5 C400 29.67(12)
C1 N1 Ru5 Ru4 -110.0(3)
Ru2 N1 Ru5 Ru4 140.47(12)
Ru1 N1 Ru5 Ru4 69.37(11)
C1 N1 Ru5 Ru2 109.6(3)
Ru1 N1 Ru5 Ru2 -71.10(11)
Ru4 N1 Ru5 Ru2 -140.47(12)
C1 N1 Ru5 Ru6 111.1(3)
Ru2 N1 Ru5 Ru6 1.49(10)
Ru1 N1 Ru5 Ru6 -69.61(13)
Ru4 N1 Ru5 Ru6 -138.98(5)
C8 C7 Ru5 C502 110.3(2)
C11 C7 Ru5 C502 -3.2(4)
Ru4 C7 Ru5 C502 -114.45(15)
Ru1 C7 Ru5 C502 175.81(16)
C8 C7 Ru5 C501 -119.4(9)
C11 C7 Ru5 C501 127.2(9)
Ru4 C7 Ru5 C501 15.9(9)
Ru1 C7 Ru5 C501 -53.8(9)
C8 C7 Ru5 N1 -81.0(2)
C11 C7 Ru5 N1 165.5(4)
Ru4 C7 Ru5 N1 54.25(11)
Ru1 C7 Ru5 N1 -15.48(12)
C11 C7 Ru5 C8 -113.4(4)
Ru4 C7 Ru5 C8 135.3(2)
Ru1 C7 Ru5 C8 65.6(2)
C8 C7 Ru5 C400 -169.8(2)
C11 C7 Ru5 C400 76.8(3)
Ru4 C7 Ru5 C400 -34.46(12)
Ru1 C7 Ru5 C400 -104.20(15)
C8 C7 Ru5 Ru4 -135.3(2)
C11 C7 Ru5 Ru4 111.3(3)
Ru1 C7 Ru5 Ru4 -69.73(11)
C8 C7 Ru5 Ru2 -29.62(19)
C11 C7 Ru5 Ru2 -143.1(3)
Ru4 C7 Ru5 Ru2 105.68(9)
Ru1 C7 Ru5 Ru2 35.94(10)
C8 C7 Ru5 Ru6 28.9(2)
C11 C7 Ru5 Ru6 -84.6(3)
Ru4 C7 Ru5 Ru6 164.16(7)
Ru1 C7 Ru5 Ru6 94.43(11)
C7 C8 Ru5 C502 -79.3(3)
C9 C8 Ru5 C502 37.6(3)
Ru2 C8 Ru5 C502 141.16(15)
Ru1 C8 Ru5 C502 -147.76(17)
C7 C8 Ru5 C501 162.8(3)
C9 C8 Ru5 C501 -80.3(4)
Ru2 C8 Ru5 C501 23.2(3)
Ru1 C8 Ru5 C501 94.3(3)
C7 C8 Ru5 N1 86.6(2)
C9 C8 Ru5 N1 -156.6(3)
Ru2 C8 Ru5 N1 -52.99(11)
Ru1 C8 Ru5 N1 18.10(12)
C9 C8 Ru5 C7 116.9(4)
Ru2 C8 Ru5 C7 -139.6(2)
Ru1 C8 Ru5 C7 -68.5(2)
C7 C8 Ru5 C400 11.2(3)
C9 C8 Ru5 C400 128.1(3)
Ru2 C8 Ru5 C400 -128.33(13)
Ru1 C8 Ru5 C400 -57.25(18)
C7 C8 Ru5 Ru4 33.19(19)
C9 C8 Ru5 Ru4 150.1(3)
Ru2 C8 Ru5 Ru4 -106.38(9)
Ru1 C8 Ru5 Ru4 -35.29(10)
C7 C8 Ru5 Ru2 139.6(2)
C9 C8 Ru5 Ru2 -103.6(3)
Ru1 C8 Ru5 Ru2 71.09(11)
C7 C8 Ru5 Ru6 -147.1(2)
C9 C8 Ru5 Ru6 -30.2(2)
Ru2 C8 Ru5 Ru6 73.32(8)
Ru1 C8 Ru5 Ru6 144.40(15)
O400 C400 Ru5 C502 -39.0(4)
Ru4 C400 Ru5 C502 140.24(18)
O400 C400 Ru5 C501 47.1(4)
Ru4 C400 Ru5 C501 -133.63(16)
O400 C400 Ru5 N1 146.6(4)
Ru4 C400 Ru5 N1 -34.17(13)
O400 C400 Ru5 C7 -140.8(4)
Ru4 C400 Ru5 C7 38.49(13)
O400 C400 Ru5 C8 -147.4(4)
Ru4 C400 Ru5 C8 31.90(18)
O400 C400 Ru5 Ru4 -179.3(5)
O400 C400 Ru5 Ru2 157.2(3)
Ru4 C400 Ru5 Ru2 -23.5(2)
O400 C400 Ru5 Ru6 -67.2(6)
Ru4 C400 Ru5 Ru6 112.0(3)
C402 Ru4 Ru5 C502 24.1(2)
C401 Ru4 Ru5 C502 -112.9(2)
C400 Ru4 Ru5 C502 -44.4(2)
C7 Ru4 Ru5 C502 81.69(19)
N1 Ru4 Ru5 C502 -178.75(18)
Ru1 Ru4 Ru5 C502 135.57(15)
C402 Ru4 Ru5 C501 125.7(2)
C401 Ru4 Ru5 C501 -11.4(2)
C400 Ru4 Ru5 C501 57.2(2)
C7 Ru4 Ru5 C501 -176.75(19)
N1 Ru4 Ru5 C501 -77.19(18)
Ru1 Ru4 Ru5 C501 -122.87(15)
C402 Ru4 Ru5 N1 -157.11(19)
C401 Ru4 Ru5 N1 65.8(2)
C400 Ru4 Ru5 N1 134.38(18)
C7 Ru4 Ru5 N1 -99.56(16)
Ru1 Ru4 Ru5 N1 -45.68(10)
C402 Ru4 Ru5 C7 -57.6(2)
C401 Ru4 Ru5 C7 165.4(2)
C400 Ru4 Ru5 C7 -126.06(19)
N1 Ru4 Ru5 C7 99.56(16)
Ru1 Ru4 Ru5 C7 53.88(12)
C402 Ru4 Ru5 C8 -82.30(19)
C401 Ru4 Ru5 C8 140.6(2)
C400 Ru4 Ru5 C8 -150.81(17)
C7 Ru4 Ru5 C8 -24.75(15)
N1 Ru4 Ru5 C8 74.82(14)
Ru1 Ru4 Ru5 C8 29.13(9)
C402 Ru4 Ru5 C400 68.5(2)
C401 Ru4 Ru5 C400 -68.6(2)
C7 Ru4 Ru5 C400 126.06(19)
N1 Ru4 Ru5 C400 -134.38(18)
Ru1 Ru4 Ru5 C400 179.94(15)
C402 Ru4 Ru5 Ru2 -127.97(17)
C401 Ru4 Ru5 Ru2 94.96(18)
C400 Ru4 Ru5 Ru2 163.52(15)
C7 Ru4 Ru5 Ru2 -70.41(12)
N1 Ru4 Ru5 Ru2 29.15(10)
Ru1 Ru4 Ru5 Ru2 -16.539(12)
C402 Ru4 Ru5 Ru6 -82.73(17)
C401 Ru4 Ru5 Ru6 140.20(18)
C400 Ru4 Ru5 Ru6 -151.24(15)
C7 Ru4 Ru5 Ru6 -25.17(12)
N1 Ru4 Ru5 Ru6 74.39(10)
Ru1 Ru4 Ru5 Ru6 28.70(2)
C202 Ru2 Ru5 C502 -13.3(3)
C201 Ru2 Ru5 C502 106.3(3)
C8 Ru2 Ru5 C502 -68.3(2)
N1 Ru2 Ru5 C502 -168.1(2)
Ru1 Ru2 Ru5 C502 -121.5(2)
Ru3 Ru2 Ru5 C502 -162.0(2)
Ru6 Ru2 Ru5 C502 10.3(2)
C202 Ru2 Ru5 C501 -112.8(3)
C201 Ru2 Ru5 C501 6.85(19)
C8 Ru2 Ru5 C501 -167.78(18)
N1 Ru2 Ru5 C501 92.40(17)
Ru1 Ru2 Ru5 C501 139.01(13)
Ru3 Ru2 Ru5 C501 98.50(13)
Ru6 Ru2 Ru5 C501 -89.22(13)
C202 Ru2 Ru5 N1 154.8(2)
C201 Ru2 Ru5 N1 -85.55(18)
C8 Ru2 Ru5 N1 99.82(16)
Ru1 Ru2 Ru5 N1 46.61(10)
Ru3 Ru2 Ru5 N1 6.10(10)
Ru6 Ru2 Ru5 N1 178.38(10)
C202 Ru2 Ru5 C7 77.7(2)
C201 Ru2 Ru5 C7 -162.67(17)
C8 Ru2 Ru5 C7 22.70(15)
N1 Ru2 Ru5 C7 -77.12(14)
Ru1 Ru2 Ru5 C7 -30.52(10)
Ru3 Ru2 Ru5 C7 -71.03(10)
Ru6 Ru2 Ru5 C7 101.26(10)
C202 Ru2 Ru5 C8 55.0(2)
C201 Ru2 Ru5 C8 174.63(19)
N1 Ru2 Ru5 C8 -99.82(16)
Ru1 Ru2 Ru5 C8 -53.21(12)
Ru3 Ru2 Ru5 C8 -93.72(12)
Ru6 Ru2 Ru5 C8 78.56(12)
C202 Ru2 Ru5 C400 140.9(3)
C201 Ru2 Ru5 C400 -99.5(2)
C8 Ru2 Ru5 C400 85.88(19)
N1 Ru2 Ru5 C400 -13.94(18)
Ru1 Ru2 Ru5 C400 32.67(14)
Ru3 Ru2 Ru5 C400 -7.84(14)
Ru6 Ru2 Ru5 C400 164.45(14)
C202 Ru2 Ru5 Ru4 124.8(2)
C201 Ru2 Ru5 Ru4 -115.54(14)
C8 Ru2 Ru5 Ru4 69.83(12)
N1 Ru2 Ru5 Ru4 -29.99(10)
Ru1 Ru2 Ru5 Ru4 16.618(12)
Ru3 Ru2 Ru5 Ru4 -23.892(19)
Ru6 Ru2 Ru5 Ru4 148.393(13)
C202 Ru2 Ru5 Ru6 -23.6(2)
C201 Ru2 Ru5 Ru6 96.07(14)
C8 Ru2 Ru5 Ru6 -78.56(12)
N1 Ru2 Ru5 Ru6 -178.38(10)
Ru1 Ru2 Ru5 Ru6 -131.775(13)
Ru3 Ru2 Ru5 Ru6 -172.286(18)
C10 C9 Ru6 C601 -92.2(3)
C8 C9 Ru6 C601 142.1(3)
C10 C9 Ru6 C603 166.9(3)
C8 C9 Ru6 C603 41.2(4)
C10 C9 Ru6 C602 1.8(3)
C8 C9 Ru6 C602 -123.9(2)
C8 C9 Ru6 C10 -125.7(3)
C10 C9 Ru6 Ru2 162.2(3)
C8 C9 Ru6 Ru2 36.52(19)
C10 C9 Ru6 Ru5 101.8(2)
C8 C9 Ru6 Ru5 -23.9(2)
C9 C10 Ru6 C601 90.7(3)
C17 C10 Ru6 C601 -28.8(4)
C9 C10 Ru6 C602 -178.4(3)
C17 C10 Ru6 C602 62.2(3)
C17 C10 Ru6 C9 -119.5(4)
C9 C10 Ru6 Ru2 -16.9(2)
C17 C10 Ru6 Ru2 -136.4(3)
C9 C10 Ru6 Ru5 -74.6(2)
C17 C10 Ru6 Ru5 165.9(3)
C202 Ru2 Ru6 C601 -14.0(2)
C201 Ru2 Ru6 C601 77.1(2)
C8 Ru2 Ru6 C601 -115.62(18)
N1 Ru2 Ru6 C601 -177.88(17)
Ru1 Ru2 Ru6 C601 -119.64(14)
Ru5 Ru2 Ru6 C601 -179.25(14)
Ru3 Ru2 Ru6 C601 -34.96(16)
C202 Ru2 Ru6 C603 -102.7(2)
C201 Ru2 Ru6 C603 -11.5(2)
C8 Ru2 Ru6 C603 155.74(18)
N1 Ru2 Ru6 C603 93.49(17)
Ru1 Ru2 Ru6 C603 151.73(15)
Ru5 Ru2 Ru6 C603 92.12(15)
Ru3 Ru2 Ru6 C603 -123.60(17)
C202 Ru2 Ru6 C602 -176.1(5)
C201 Ru2 Ru6 C602 -84.9(5)
C8 Ru2 Ru6 C602 82.3(5)
N1 Ru2 Ru6 C602 20.1(5)
Ru1 Ru2 Ru6 C602 78.3(5)
Ru5 Ru2 Ru6 C602 18.7(5)
Ru3 Ru2 Ru6 C602 163.0(5)
C202 Ru2 Ru6 C9 74.68(17)
C201 Ru2 Ru6 C9 165.86(18)
C8 Ru2 Ru6 C9 -26.91(15)
N1 Ru2 Ru6 C9 -89.16(13)
Ru1 Ru2 Ru6 C9 -30.92(10)
Ru5 Ru2 Ru6 C9 -90.53(10)
Ru3 Ru2 Ru6 C9 53.76(13)
C202 Ru2 Ru6 C10 84.56(17)
C201 Ru2 Ru6 C10 175.75(18)
C8 Ru2 Ru6 C10 -17.02(15)
N1 Ru2 Ru6 C10 -79.27(13)
Ru1 Ru2 Ru6 C10 -21.03(10)
Ru5 Ru2 Ru6 C10 -80.64(10)
Ru3 Ru2 Ru6 C10 63.64(13)
C202 Ru2 Ru6 Ru5 165.21(14)
C201 Ru2 Ru6 Ru5 -103.61(15)
C8 Ru2 Ru6 Ru5 63.62(11)
N1 Ru2 Ru6 Ru5 1.37(9)
Ru1 Ru2 Ru6 Ru5 59.609(14)
Ru3 Ru2 Ru6 Ru5 144.28(8)
C502 Ru5 Ru6 C601 -170.6(6)
C501 Ru5 Ru6 C601 103.8(5)
N1 Ru5 Ru6 C601 1.5(5)
C7 Ru5 Ru6 C601 -70.9(5)
C8 Ru5 Ru6 C601 -52.4(5)
C400 Ru5 Ru6 C601 -142.3(6)
Ru4 Ru5 Ru6 C601 -52.0(5)
Ru2 Ru5 Ru6 C601 2.8(5)
C502 Ru5 Ru6 C603 108.48(19)
C501 Ru5 Ru6 C603 22.85(19)
N1 Ru5 Ru6 C603 -79.42(16)
C7 Ru5 Ru6 C603 -151.76(16)
C8 Ru5 Ru6 C603 -133.34(17)
C400 Ru5 Ru6 C603 136.8(3)
Ru4 Ru5 Ru6 C603 -132.87(14)
Ru2 Ru5 Ru6 C603 -78.10(14)
C502 Ru5 Ru6 C602 12.6(2)
C501 Ru5 Ru6 C602 -73.0(2)
N1 Ru5 Ru6 C602 -175.27(17)
C7 Ru5 Ru6 C602 112.39(18)
C8 Ru5 Ru6 C602 130.81(18)
C400 Ru5 Ru6 C602 40.9(3)
Ru4 Ru5 Ru6 C602 131.28(15)
Ru2 Ru5 Ru6 C602 -173.96(15)
C502 Ru5 Ru6 C9 -101.75(17)
C501 Ru5 Ru6 C9 172.61(16)
N1 Ru5 Ru6 C9 70.35(13)
C7 Ru5 Ru6 C9 -1.99(13)
C8 Ru5 Ru6 C9 16.43(14)
C400 Ru5 Ru6 C9 -73.5(3)
Ru4 Ru5 Ru6 C9 16.90(10)
Ru2 Ru5 Ru6 C9 71.66(10)
C502 Ru5 Ru6 C10 -69.04(17)
C501 Ru5 Ru6 C10 -154.68(16)
N1 Ru5 Ru6 C10 103.06(13)
C7 Ru5 Ru6 C10 30.72(13)
C8 Ru5 Ru6 C10 49.14(14)
C400 Ru5 Ru6 C10 -40.8(3)
Ru4 Ru5 Ru6 C10 49.61(10)
Ru2 Ru5 Ru6 C10 104.37(10)
C502 Ru5 Ru6 Ru2 -173.42(14)
C501 Ru5 Ru6 Ru2 100.95(13)
N1 Ru5 Ru6 Ru2 -1.31(9)
C7 Ru5 Ru6 Ru2 -73.66(9)
C8 Ru5 Ru6 Ru2 -55.24(10)
C400 Ru5 Ru6 Ru2 -145.1(3)
Ru4 Ru5 Ru6 Ru2 -54.77(2)
